data_1568652
loop_
_publ_author_name
'Lapointe, S&#xe9;bastien'
'Duari, Prakash'
'Gessner, Viktoria H.'

_publ_section_title
;
 Probing the donor strength of yldiide ligands: synthesis, structure and
 reactivity of rhodium complexes with a PC<sub>ylide</sub>N pincer ligand.
;
_journal_issue 14
_journal_name_full 'Chemical science'
_journal_page_first 3816
_journal_page_last 3825
_journal_paper_doi 10.1039/d2sc06759e
_journal_volume 14
_journal_year 2023
_chemical_formula_sum 'C53 H59 I N2 O P3 Rh'
_chemical_formula_weight 1062.74
_space_group_crystal_system trigonal
_space_group_IT_number 148
_space_group_name_Hall '-R 3'
_space_group_name_H-M_alt 'R -3 :H'
_atom_sites_solution_hydrogens mixed
_audit_creation_method SHELXL-2018/3
_audit_update_record
;
2022-12-02 deposited with the CCDC.	2023-03-13 downloaded from the CCDC.
;
_cell_angle_alpha 90
_cell_angle_beta 90
_cell_angle_gamma 120
_cell_formula_units_Z 18
_cell_length_a 43.4288(5)
_cell_length_b 43.4288(5)
_cell_length_c 13.10301(16)
_cell_measurement_reflns_used 33879
_cell_measurement_temperature 100(2)
_cell_measurement_theta_max 75.261
_cell_measurement_theta_min 3.517
_cell_volume 21402.1(4)
_computing_cell_refinement 'CrysAlisPro 1.171.40.20a (Rigaku OD, 2018)'
_computing_data_collection 'CrysAlisPro 1.171.40.20a (Rigaku OD, 2018)'
_computing_data_reduction 'CrysAlisPro 1.171.40.20a (Rigaku OD, 2018)'
_computing_molecular_graphics 'SHELXLE-2019 (Sheldrick, 2019)'
_computing_structure_refinement 'SHELXL-2018/3 (Sheldrick, 2018)'
_computing_structure_solution 'SHELXT-2018/2 (Sheldrick, 2018)'
_diffrn_ambient_temperature 100(2)
_diffrn_detector 'CCD plate'
_diffrn_detector_type HyPix
_diffrn_measured_fraction_theta_full 1.000
_diffrn_measured_fraction_theta_max 0.978
_diffrn_measurement_device 'four-circle diffractometer'
_diffrn_measurement_device_type 'XtaLAB Synergy, Dualflex, HyPix'
_diffrn_measurement_method '\w scans'
_diffrn_orient_matrix_type 'CrysAlisPro convention (1999,Acta A55,543-557)'
_diffrn_radiation_type CuK\a
_diffrn_radiation_wavelength 1.54184
_diffrn_reflns_av_R_equivalents 0.0684
_diffrn_reflns_av_unetI/netI 0.0288
_diffrn_reflns_Laue_measured_fraction_full 1.000
_diffrn_reflns_Laue_measured_fraction_max 0.978
_diffrn_reflns_limit_h_max 53
_diffrn_reflns_limit_h_min -42
_diffrn_reflns_limit_k_max 52
_diffrn_reflns_limit_k_min -54
_diffrn_reflns_limit_l_max 16
_diffrn_reflns_limit_l_min -16
_diffrn_reflns_number 71153
_diffrn_reflns_point_group_measured_fraction_full 1.000
_diffrn_reflns_point_group_measured_fraction_max 0.978
_diffrn_reflns_theta_full 67.684
_diffrn_reflns_theta_max 76.236
_diffrn_reflns_theta_min 3.525
_diffrn_source 'micro-focus sealed X-ray tube'
_diffrn_source_type 'PhotonJet (Cu) X-ray Source'
_exptl_absorpt_coefficient_mu 9.259
_exptl_absorpt_correction_T_max 1.000
_exptl_absorpt_correction_T_min 0.343
_exptl_absorpt_correction_type gaussian
_exptl_absorpt_process_details
;
CrysAlisPro 1.171.40.20a (Rigaku Oxford Diffraction, 2018)
Numerical absorption correction based on gaussian integration over
			a multifaceted crystal model
Empirical absorption correction using spherical harmonics,
 implemented in SCALE3 ABSPACK scaling algorithm.
;
_exptl_crystal_colour yellow
_exptl_crystal_density_diffrn 1.484
_exptl_crystal_description needle
_exptl_crystal_F_000 9756
_exptl_crystal_size_max 0.207
_exptl_crystal_size_mid 0.081
_exptl_crystal_size_min 0.048
_refine_diff_density_max 0.870
_refine_diff_density_min -1.355
_refine_diff_density_rms 0.086
_refine_ls_extinction_method none
_refine_ls_goodness_of_fit_ref 1.110
_refine_ls_hydrogen_treatment mixed
_refine_ls_matrix_type full
_refine_ls_number_parameters 631
_refine_ls_number_reflns 9742
_refine_ls_number_restraints 267
_refine_ls_restrained_S_all 1.101
_refine_ls_R_factor_all 0.0573
_refine_ls_R_factor_gt 0.0506
_refine_ls_shift/su_max 0.001
_refine_ls_shift/su_mean 0.000
_refine_ls_structure_factor_coef Fsqd
_refine_ls_weighting_details 'w=1/[\s^2^(Fo^2^)+(0.0520P)^2^+112.9643P] where P=(Fo^2^+2Fc^2^)/3'
_refine_ls_weighting_scheme calc
_refine_ls_wR_factor_gt 0.1252
_refine_ls_wR_factor_ref 0.1292
_reflns_Friedel_coverage 0.000
_reflns_number_gt 8403
_reflns_number_total 9742
_reflns_threshold_expression 'I > 2\s(I)'
_cod_data_source_file d2sc06759e2.cif
_cod_data_source_block pd-184
_cod_depositor_comments 'Adding full bibliography for 1568644--1568653.cif.'
_cod_original_cell_volume 21402.2(6)
_cod_database_code 1568652
_shelx_shelxl_version_number 2018/3
_shelx_space_group_comment
;
The symmetry employed for this shelxl refinement is uniquely defined
by the following loop, which should always be used as a source of
symmetry information in preference to the above space-group names.
They are only intended as comments.
;
_shelx_estimated_absorpt_t_min 0.250
_shelx_estimated_absorpt_t_max 0.665

loop_
_space_group_symop_operation_xyz
'x, y, z'
'-y, x-y, z'
'-x+y, -x, z'
'x+2/3, y+1/3, z+1/3'
'-y+2/3, x-y+1/3, z+1/3'
'-x+y+2/3, -x+1/3, z+1/3'
'x+1/3, y+2/3, z+2/3'
'-y+1/3, x-y+2/3, z+2/3'
'-x+y+1/3, -x+2/3, z+2/3'
'-x, -y, -z'
'y, -x+y, -z'
'x-y, x, -z'
'-x+2/3, -y+1/3, -z+1/3'
'y+2/3, -x+y+1/3, -z+1/3'
'x-y+2/3, x+1/3, -z+1/3'
'-x+1/3, -y+2/3, -z+2/3'
'y+1/3, -x+y+2/3, -z+2/3'
'x-y+1/3, x+2/3, -z+2/3'

loop_
_atom_site_label
_atom_site_type_symbol
_atom_site_fract_x
_atom_site_fract_y
_atom_site_fract_z
_atom_site_U_iso_or_equiv
_atom_site_adp_type
_atom_site_occupancy
_atom_site_site_symmetry_order
_atom_site_calc_flag
_atom_site_refinement_flags_posn
_atom_site_refinement_flags_adp
_atom_site_refinement_flags_occupancy
_atom_site_disorder_assembly
_atom_site_disorder_group
I1 I 0.55515(2) 0.78524(2) 0.25558(3) 0.06396(12) Uani 1 1 d . . . . .
Rh1 Rh 0.55560(2) 0.72211(2) 0.30422(2) 0.04615(10) Uani 1 1 d . . . . .
P1 P 0.60055(3) 0.73429(3) 0.19729(8) 0.0453(2) Uani 1 1 d . . . . .
P2 P 0.57388(4) 0.74815(3) 0.50796(9) 0.0554(3) Uani 1 1 d D U . . .
N2 N 0.53601(15) 0.7231(3) 0.4564(7) 0.0560(19) Uani 0.799(13) 1 d D U P A 1
C28 C 0.5024(2) 0.7082(3) 0.5007(11) 0.070(2) Uani 0.799(13) 1 d D U P A 1
C29 C 0.4890(2) 0.7297(3) 0.5377(7) 0.085(3) Uani 0.799(13) 1 d D U P A 1
H29 H 0.503673 0.754823 0.540782 0.103 Uiso 0.799(13) 1 calc R U P A 1
C30 C 0.4527(3) 0.7126(3) 0.5706(9) 0.101(3) Uani 0.799(13) 1 d D U P A 1
H30 H 0.443420 0.726566 0.598268 0.122 Uiso 0.799(13) 1 calc R U P A 1
C31 C 0.4310(3) 0.6765(4) 0.5628(9) 0.111(3) Uani 0.799(13) 1 d D U P A 1
C32 C 0.4458(3) 0.6559(3) 0.5365(7) 0.102(3) Uani 0.799(13) 1 d D U P A 1
H32 H 0.431639 0.630722 0.539094 0.123 Uiso 0.799(13) 1 calc R U P A 1
C33 C 0.4810(3) 0.6714(3) 0.5063(7) 0.082(3) Uani 0.799(13) 1 d D U P A 1
H33 H 0.490755 0.656784 0.489209 0.098 Uiso 0.799(13) 1 calc R U P A 1
C34 C 0.3903(3) 0.6597(4) 0.5814(11) 0.148(5) Uani 0.799(13) 1 d D U P A 1
H34A H 0.386218 0.665152 0.650916 0.222 Uiso 0.799(13) 1 calc R U P A 1
H34B H 0.378678 0.633847 0.572690 0.222 Uiso 0.799(13) 1 calc R U P A 1
H34C H 0.380487 0.669489 0.532271 0.222 Uiso 0.799(13) 1 calc R U P A 1
N2' N 0.5342(4) 0.7235(13) 0.467(3) 0.062(7) Uani 0.201(13) 1 d D U P A 2
C28' C 0.4996(4) 0.7130(9) 0.497(4) 0.075(6) Uani 0.201(13) 1 d D U P A 2
C29' C 0.4877(6) 0.7380(8) 0.503(3) 0.089(7) Uani 0.201(13) 1 d D U P A 2
H29' H 0.503965 0.762520 0.492485 0.107 Uiso 0.201(13) 1 calc R U P A 2
C30' C 0.4511(7) 0.7260(8) 0.525(3) 0.104(7) Uani 0.201(13) 1 d D U P A 2
H30' H 0.444466 0.742787 0.546037 0.125 Uiso 0.201(13) 1 calc R U P A 2
C31' C 0.4255(6) 0.6908(9) 0.517(4) 0.114(7) Uani 0.201(13) 1 d D U P A 2
C32' C 0.4370(7) 0.6666(8) 0.504(4) 0.106(7) Uani 0.201(13) 1 d D U P A 2
H32' H 0.420231 0.641861 0.507916 0.127 Uiso 0.201(13) 1 calc R U P A 2
C33' C 0.4726(7) 0.6775(8) 0.486(3) 0.079(6) Uani 0.201(13) 1 d D U P A 2
H33' H 0.478777 0.660312 0.465635 0.094 Uiso 0.201(13) 1 calc R U P A 2
C34' C 0.3856(6) 0.6802(13) 0.523(4) 0.144(14) Uani 0.201(13) 1 d D U P A 2
H34D H 0.382702 0.695729 0.571558 0.217 Uiso 0.201(13) 1 calc R U P A 2
H34E H 0.371390 0.655436 0.545411 0.217 Uiso 0.201(13) 1 calc R U P A 2
H34F H 0.377454 0.682778 0.455289 0.217 Uiso 0.201(13) 1 calc R U P A 2
P3 P 0.50388(3) 0.68527(3) 0.21332(9) 0.0535(3) Uani 1 1 d . . . . .
O1 O 0.63693(9) 0.76023(8) 0.2658(2) 0.0505(7) Uani 1 1 d . . . . .
N1 N 0.49990(11) 0.64540(10) 0.2331(3) 0.0551(9) Uani 1 1 d D . . . .
C1 C 0.60832(14) 0.76307(12) 0.0865(3) 0.0525(10) Uani 1 1 d . . . . .
H1A H 0.595903 0.776522 0.104113 0.063 Uiso 1 1 calc R U . . .
C2 C 0.59059(16) 0.74367(13) -0.0118(3) 0.0603(12) Uani 1 1 d . . . . .
H2A H 0.565480 0.725667 0.001992 0.072 Uiso 1 1 calc R U . . .
H2B H 0.602811 0.731222 -0.038065 0.072 Uiso 1 1 calc R U . . .
C3 C 0.59218(17) 0.77008(14) -0.0916(4) 0.0675(14) Uani 1 1 d . . . . .
H3A H 0.582448 0.757432 -0.156844 0.081 Uiso 1 1 calc R U . . .
H3B H 0.577113 0.779945 -0.068958 0.081 Uiso 1 1 calc R U . . .
C4 C 0.62945(18) 0.80004(15) -0.1086(4) 0.0724(16) Uani 1 1 d . . . . .
H4A H 0.628856 0.817657 -0.155308 0.087 Uiso 1 1 calc R U . . .
H4B H 0.643539 0.790646 -0.141785 0.087 Uiso 1 1 calc R U . . .
C5 C 0.64751(16) 0.81841(13) -0.0095(4) 0.0634(13) Uani 1 1 d . . . . .
H5A H 0.635353 0.830599 0.019247 0.076 Uiso 1 1 calc R U . . .
H5B H 0.672522 0.836612 -0.023561 0.076 Uiso 1 1 calc R U . . .
C6 C 0.64653(15) 0.79169(13) 0.0681(4) 0.0600(12) Uani 1 1 d . . . . .
H6A H 0.660298 0.780809 0.042052 0.072 Uiso 1 1 calc R U . . .
H6B H 0.657454 0.803984 0.133039 0.072 Uiso 1 1 calc R U . . .
C7 C 0.60993(13) 0.69881(12) 0.1629(3) 0.0488(10) Uani 1 1 d . . . . .
H7 H 0.609953 0.687302 0.228968 0.059 Uiso 1 1 calc R U . . .
C8 C 0.58038(14) 0.66918(12) 0.0989(4) 0.0551(11) Uani 1 1 d . . . . .
H8A H 0.557028 0.661465 0.131207 0.066 Uiso 1 1 calc R U . . .
H8B H 0.580126 0.678291 0.029852 0.066 Uiso 1 1 calc R U . . .
C9 C 0.58651(17) 0.63776(14) 0.0907(4) 0.0669(14) Uani 1 1 d . . . . .
H9A H 0.567811 0.619212 0.047121 0.080 Uiso 1 1 calc R U . . .
H9B H 0.584689 0.627462 0.159344 0.080 Uiso 1 1 calc R U . . .
C10 C 0.62284(17) 0.64877(15) 0.0455(4) 0.0663(14) Uani 1 1 d . . . . .
H10A H 0.626682 0.628141 0.045805 0.080 Uiso 1 1 calc R U . . .
H10B H 0.623625 0.656311 -0.026170 0.080 Uiso 1 1 calc R U . . .
C11 C 0.65233(16) 0.67910(14) 0.1059(4) 0.0634(13) Uani 1 1 d . . . . .
H11A H 0.675376 0.686876 0.071529 0.076 Uiso 1 1 calc R U . . .
H11B H 0.653570 0.670506 0.174881 0.076 Uiso 1 1 calc R U . . .
C12 C 0.64632(14) 0.71088(13) 0.1156(4) 0.0563(11) Uani 1 1 d . . . . .
H12A H 0.665113 0.729399 0.159035 0.068 Uiso 1 1 calc R U . . .
H12B H 0.647647 0.721255 0.047388 0.068 Uiso 1 1 calc R U . . .
C13 C 0.59823(14) 0.75269(12) 0.3967(3) 0.0506(10) Uani 1 1 d . . . . .
C14 C 0.63114(13) 0.76820(12) 0.3653(3) 0.0479(10) Uani 1 1 d . . . . .
C15 C 0.66512(14) 0.79456(14) 0.4146(4) 0.0595(12) Uani 1 1 d . . . . .
H15A H 0.679398 0.783353 0.429288 0.089 Uiso 1 1 calc R U . . .
H15B H 0.659996 0.802918 0.478342 0.089 Uiso 1 1 calc R U . . .
H15C H 0.678347 0.814777 0.368509 0.089 Uiso 1 1 calc R U . . .
C16 C 0.58573(16) 0.72808(14) 0.6118(4) 0.0615(13) Uani 1 1 d . . . . .
C17 C 0.62127(18) 0.73989(17) 0.6326(5) 0.0798(17) Uani 1 1 d . . . . .
H17 H 0.639237 0.758518 0.592870 0.096 Uiso 1 1 calc R U . . .
C18 C 0.6308(2) 0.72474(18) 0.7107(5) 0.0854(19) Uani 1 1 d . . . . .
H18 H 0.655166 0.732760 0.723310 0.102 Uiso 1 1 calc R U . . .
C19 C 0.60559(19) 0.69870(17) 0.7689(4) 0.0746(16) Uani 1 1 d . . . . .
H19 H 0.612391 0.688741 0.822880 0.090 Uiso 1 1 calc R U . . .
C20 C 0.5708(2) 0.68670(17) 0.7509(4) 0.0766(16) Uani 1 1 d . . . . .
H20 H 0.553340 0.668531 0.792862 0.092 Uiso 1 1 calc R U . . .
C21 C 0.56015(18) 0.70095(17) 0.6700(4) 0.0732(15) Uani 1 1 d . . . . .
H21 H 0.535638 0.691885 0.656105 0.088 Uiso 1 1 calc R U . . .
C22 C 0.57990(16) 0.78849(15) 0.5649(4) 0.0655(14) Uani 1 1 d . . . . .
C23 C 0.56554(19) 0.78663(18) 0.6633(4) 0.0780(17) Uani 1 1 d . . . . .
H23 H 0.554831 0.764756 0.699583 0.094 Uiso 1 1 calc R U . . .
C24 C 0.5669(2) 0.8157(2) 0.7064(5) 0.088(2) Uani 1 1 d . . . . .
H24 H 0.556831 0.814137 0.771929 0.106 Uiso 1 1 calc R U . . .
C25 C 0.5831(2) 0.84747(19) 0.6538(5) 0.088(2) Uani 1 1 d . . . . .
H25 H 0.584855 0.868061 0.684987 0.105 Uiso 1 1 calc R U . . .
C26 C 0.59680(19) 0.85007(18) 0.5564(6) 0.0833(18) Uani 1 1 d . . . . .
H26 H 0.607340 0.872055 0.520709 0.100 Uiso 1 1 calc R U . . .
C27 C 0.59497(17) 0.82005(15) 0.5114(5) 0.0742(16) Uani 1 1 d . . . . .
H27 H 0.604010 0.821348 0.444544 0.089 Uiso 1 1 calc R U . . .
C35 C 0.46154(15) 0.68113(16) 0.2526(4) 0.0666(13) Uani 1 1 d . . . . .
C36 C 0.45969(19) 0.7094(2) 0.2939(6) 0.0880(19) Uani 1 1 d . . . . .
H36 H 0.480913 0.731482 0.304091 0.106 Uiso 1 1 calc R U . . .
C37 C 0.4275(2) 0.7060(3) 0.3205(7) 0.113(3) Uani 1 1 d . . . . .
H37 H 0.426585 0.725574 0.349650 0.135 Uiso 1 1 calc R U . . .
C38 C 0.3966(2) 0.6741(3) 0.3044(7) 0.114(3) Uani 1 1 d . . . . .
H38 H 0.374316 0.671944 0.321297 0.137 Uiso 1 1 calc R U . . .
C39 C 0.3976(2) 0.6454(3) 0.2645(8) 0.113(3) Uani 1 1 d . . . . .
H39 H 0.376294 0.623266 0.255542 0.135 Uiso 1 1 calc R U . . .
C40 C 0.43033(18) 0.6491(2) 0.2373(6) 0.092(2) Uani 1 1 d . . . . .
H40 H 0.431288 0.629519 0.208116 0.110 Uiso 1 1 calc R U . . .
C41 C 0.49914(14) 0.68785(14) 0.0747(4) 0.0605(12) Uani 1 1 d . . . . .
C42 C 0.49526(14) 0.66161(14) 0.0077(4) 0.0631(13) Uani 1 1 d . . . . .
H42 H 0.496484 0.641682 0.032411 0.076 Uiso 1 1 calc R U . . .
C43 C 0.48956(16) 0.66407(18) -0.0964(4) 0.0759(16) Uani 1 1 d . . . . .
H43 H 0.486081 0.645467 -0.141435 0.091 Uiso 1 1 calc R U . . .
C44 C 0.48898(19) 0.6934(2) -0.1334(5) 0.090(2) Uani 1 1 d . . . . .
H44 H 0.485470 0.695266 -0.204149 0.108 Uiso 1 1 calc R U . . .
C45 C 0.4935(2) 0.7199(2) -0.0676(5) 0.097(2) Uani 1 1 d . . . . .
H45 H 0.492961 0.740091 -0.092918 0.116 Uiso 1 1 calc R U . . .
C46 C 0.4988(2) 0.71732(19) 0.0363(5) 0.0825(18) Uani 1 1 d . . . . .
H46 H 0.502329 0.736016 0.081016 0.099 Uiso 1 1 calc R U . . .
C47 C 0.55191(12) 0.67476(12) 0.3429(3) 0.0460(9) Uani 1 1 d . . . . .
C48 C 0.57432(11) 0.67132(11) 0.4113(3) 0.0431(9) Uani 1 1 d . . . . .
H48 H 0.593814 0.692355 0.438212 0.052 Uiso 1 1 calc R U . . .
C49 C 0.56979(12) 0.63851(12) 0.4429(3) 0.0462(9) Uani 1 1 d . . . . .
C50 C 0.54138(12) 0.60802(12) 0.4020(3) 0.0499(10) Uani 1 1 d . . . . .
H50 H 0.537591 0.585314 0.421521 0.060 Uiso 1 1 calc R U . . .
C51 C 0.51840(13) 0.61048(12) 0.3326(3) 0.0522(10) Uani 1 1 d . . . . .
H51 H 0.499119 0.589401 0.305126 0.063 Uiso 1 1 calc R U . . .
C52 C 0.52330(12) 0.64308(11) 0.3034(3) 0.0488(10) Uani 1 1 d . . . . .
C53 C 0.59470(13) 0.63695(13) 0.5202(4) 0.0542(11) Uani 1 1 d . . . . .
H53A H 0.616921 0.642126 0.486419 0.081 Uiso 1 1 calc R U . . .
H53B H 0.583587 0.613131 0.550390 0.081 Uiso 1 1 calc R U . . .
H53C H 0.599774 0.654560 0.573862 0.081 Uiso 1 1 calc R U . . .
H1 H 0.4831(9) 0.6249(7) 0.210(4) 0.055(14) Uiso 1 1 d D . . . .

loop_
_atom_site_aniso_label
_atom_site_aniso_U_11
_atom_site_aniso_U_22
_atom_site_aniso_U_33
_atom_site_aniso_U_23
_atom_site_aniso_U_13
_atom_site_aniso_U_12
I1 0.0918(3) 0.05954(19) 0.0556(2) 0.00312(14) 0.00229(16) 0.04915(18)
Rh1 0.0620(2) 0.04466(17) 0.03467(16) -0.00252(12) -0.00138(13) 0.02883(15)
P1 0.0606(6) 0.0438(5) 0.0320(5) -0.0032(4) -0.0028(4) 0.0265(5)
P2 0.0805(8) 0.0581(7) 0.0356(5) -0.0073(5) -0.0016(5) 0.0407(6)
N2 0.075(3) 0.066(3) 0.032(3) -0.005(3) 0.007(3) 0.039(3)
C28 0.079(4) 0.091(5) 0.048(3) -0.003(4) 0.006(3) 0.048(3)
C29 0.088(5) 0.110(6) 0.069(5) 0.008(4) 0.017(4) 0.057(4)
C30 0.096(5) 0.126(6) 0.097(6) 0.000(5) 0.014(5) 0.067(5)
C31 0.100(6) 0.122(7) 0.086(6) 0.014(5) 0.020(5) 0.035(5)
C32 0.096(6) 0.110(6) 0.072(5) 0.011(5) 0.010(4) 0.030(5)
C33 0.085(5) 0.087(5) 0.058(5) 0.010(4) 0.008(4) 0.031(4)
C34 0.096(7) 0.181(12) 0.123(10) 0.025(8) 0.033(7) 0.036(8)
N2' 0.080(9) 0.074(9) 0.037(9) 0.003(9) 0.012(9) 0.042(9)
C28' 0.086(8) 0.085(8) 0.056(8) -0.002(7) 0.024(7) 0.045(7)
C29' 0.092(9) 0.106(9) 0.073(10) 0.005(9) 0.025(9) 0.053(8)
C30' 0.095(9) 0.123(10) 0.085(10) 0.006(9) 0.030(9) 0.048(9)
C31' 0.097(9) 0.132(10) 0.092(10) 0.003(10) 0.027(9) 0.042(9)
C32' 0.099(9) 0.113(9) 0.083(9) 0.007(8) 0.022(8) 0.036(8)
C33' 0.087(9) 0.089(9) 0.061(9) 0.002(8) 0.028(8) 0.045(8)
C34' 0.094(17) 0.18(2) 0.12(2) 0.009(19) 0.042(17) 0.033(18)
P3 0.0612(7) 0.0555(7) 0.0459(6) -0.0011(5) -0.0057(5) 0.0310(6)
O1 0.0614(18) 0.0543(17) 0.0353(15) -0.0073(13) -0.0036(13) 0.0285(15)
N1 0.061(2) 0.043(2) 0.053(2) -0.0050(17) -0.0141(18) 0.0197(18)
C1 0.071(3) 0.046(2) 0.041(2) -0.0011(18) -0.004(2) 0.030(2)
C2 0.084(3) 0.053(3) 0.039(2) -0.002(2) -0.009(2) 0.031(3)
C3 0.096(4) 0.057(3) 0.042(2) 0.004(2) -0.008(3) 0.032(3)
C4 0.112(5) 0.062(3) 0.040(3) 0.008(2) 0.001(3) 0.041(3)
C5 0.087(4) 0.052(3) 0.047(3) 0.003(2) 0.001(2) 0.032(3)
C6 0.076(3) 0.050(3) 0.046(2) 0.003(2) 0.004(2) 0.025(2)
C7 0.068(3) 0.047(2) 0.035(2) -0.0004(17) 0.0005(19) 0.031(2)
C8 0.072(3) 0.048(2) 0.045(2) -0.0058(19) -0.002(2) 0.029(2)
C9 0.102(4) 0.052(3) 0.050(3) -0.005(2) -0.006(3) 0.041(3)
C10 0.102(4) 0.067(3) 0.047(3) -0.005(2) 0.001(3) 0.055(3)
C11 0.087(4) 0.068(3) 0.050(3) -0.004(2) 0.003(2) 0.050(3)
C12 0.072(3) 0.058(3) 0.043(2) -0.002(2) 0.004(2) 0.036(2)
C13 0.074(3) 0.044(2) 0.036(2) -0.0064(17) -0.005(2) 0.031(2)
C14 0.069(3) 0.045(2) 0.035(2) -0.0056(17) -0.0077(19) 0.033(2)
C15 0.077(3) 0.064(3) 0.045(3) -0.013(2) -0.012(2) 0.041(3)
C16 0.090(4) 0.061(3) 0.040(2) -0.006(2) 0.002(2) 0.043(3)
C17 0.089(4) 0.078(4) 0.062(3) 0.008(3) -0.019(3) 0.034(3)
C18 0.104(5) 0.086(4) 0.063(4) 0.005(3) -0.022(3) 0.045(4)
C19 0.105(5) 0.081(4) 0.046(3) -0.009(3) -0.013(3) 0.053(4)
C20 0.106(5) 0.083(4) 0.048(3) 0.013(3) 0.014(3) 0.052(4)
C21 0.089(4) 0.087(4) 0.054(3) 0.003(3) 0.007(3) 0.052(3)
C22 0.091(4) 0.073(3) 0.051(3) -0.019(2) -0.015(3) 0.055(3)
C23 0.115(5) 0.097(4) 0.048(3) -0.017(3) -0.007(3) 0.073(4)
C24 0.138(6) 0.110(5) 0.057(3) -0.025(3) -0.017(4) 0.092(5)
C25 0.112(5) 0.088(5) 0.082(4) -0.043(4) -0.028(4) 0.064(4)
C26 0.094(5) 0.071(4) 0.091(5) -0.020(3) -0.015(4) 0.046(4)
C27 0.085(4) 0.060(3) 0.080(4) -0.024(3) -0.012(3) 0.038(3)
C35 0.067(3) 0.080(4) 0.060(3) 0.005(3) 0.000(2) 0.043(3)
C36 0.081(4) 0.093(5) 0.099(5) 0.003(4) 0.016(4) 0.050(4)
C37 0.101(6) 0.117(6) 0.142(8) 0.007(6) 0.024(5) 0.071(6)
C38 0.082(5) 0.145(8) 0.133(7) 0.009(6) 0.018(5) 0.070(6)
C39 0.073(4) 0.114(6) 0.145(8) 0.014(6) 0.014(5) 0.042(4)
C40 0.068(4) 0.097(5) 0.110(6) -0.005(4) -0.002(4) 0.041(4)
C41 0.066(3) 0.067(3) 0.051(3) 0.001(2) -0.007(2) 0.035(3)
C42 0.065(3) 0.059(3) 0.052(3) -0.004(2) -0.005(2) 0.021(2)
C43 0.076(4) 0.086(4) 0.052(3) -0.005(3) -0.003(3) 0.030(3)
C44 0.096(5) 0.126(6) 0.050(3) 0.004(4) -0.011(3) 0.058(5)
C45 0.134(6) 0.126(6) 0.063(4) 0.012(4) -0.014(4) 0.090(5)
C46 0.117(5) 0.101(5) 0.057(3) -0.001(3) -0.011(3) 0.075(4)
C47 0.054(2) 0.048(2) 0.034(2) -0.0026(17) 0.0030(17) 0.0238(19)
C48 0.051(2) 0.045(2) 0.0314(19) 0.0006(16) 0.0049(16) 0.0227(18)
C49 0.050(2) 0.050(2) 0.038(2) 0.0023(17) 0.0083(17) 0.0240(19)
C50 0.056(2) 0.045(2) 0.045(2) 0.0058(18) 0.0034(19) 0.022(2)
C51 0.054(2) 0.048(2) 0.045(2) -0.0003(19) 0.0011(19) 0.019(2)
C52 0.057(3) 0.043(2) 0.043(2) -0.0002(18) 0.0006(19) 0.023(2)
C53 0.058(3) 0.055(3) 0.048(2) 0.002(2) 0.000(2) 0.027(2)

loop_
_atom_type_symbol
_atom_type_description
_atom_type_scat_dispersion_real
_atom_type_scat_dispersion_imag
_atom_type_scat_source
C C 0.0181 0.0091 'International Tables Vol C Tables 4.2.6.8 and 6.1.1.4'
H H 0.0000 0.0000 'International Tables Vol C Tables 4.2.6.8 and 6.1.1.4'
I I -0.3257 6.8362 'International Tables Vol C Tables 4.2.6.8 and 6.1.1.4'
N N 0.0311 0.0180 'International Tables Vol C Tables 4.2.6.8 and 6.1.1.4'
O O 0.0492 0.0322 'International Tables Vol C Tables 4.2.6.8 and 6.1.1.4'
P P 0.2955 0.4335 'International Tables Vol C Tables 4.2.6.8 and 6.1.1.4'
Rh Rh 0.0927 3.6045 'International Tables Vol C Tables 4.2.6.8 and 6.1.1.4'

loop_
_geom_angle_atom_site_label_1
_geom_angle_atom_site_label_2
_geom_angle_atom_site_label_3
_geom_angle
_geom_angle_site_symmetry_1
_geom_angle_site_symmetry_3
_geom_angle_publ_flag
C47 Rh1 C13 95.54(17) . . ?
C47 Rh1 N2 87.6(4) . . ?
C13 Rh1 N2 71.39(19) . . ?
C47 Rh1 P1 90.77(12) . . ?
C13 Rh1 P1 79.55(14) . . ?
N2 Rh1 P1 150.59(15) . . ?
C47 Rh1 P3 82.66(13) . . ?
C13 Rh1 P3 174.49(14) . . ?
N2 Rh1 P3 103.28(14) . . ?
P1 Rh1 P3 105.63(4) . . ?
C47 Rh1 N2' 88.2(14) . . ?
C13 Rh1 N2' 71.7(3) . . ?
P1 Rh1 N2' 151.0(3) . . ?
P3 Rh1 N2' 103.0(2) . . ?
C47 Rh1 I1 175.56(12) . . ?
C13 Rh1 I1 86.94(12) . . ?
N2 Rh1 I1 89.7(4) . . ?
P1 Rh1 I1 93.31(3) . . ?
P3 Rh1 I1 94.53(3) . . ?
N2' Rh1 I1 89.1(14) . . ?
C47 Rh1 P2 91.90(12) . . ?
C13 Rh1 P2 37.60(14) . . ?
N2 Rh1 P2 33.79(14) . . ?
P1 Rh1 P2 117.04(4) . . ?
P3 Rh1 P2 137.06(5) . . ?
N2' Rh1 P2 34.1(2) . . ?
I1 Rh1 P2 87.82(3) . . ?
O1 P1 C1 100.13(19) . . ?
O1 P1 C7 99.57(19) . . ?
C1 P1 C7 109.6(2) . . ?
O1 P1 Rh1 103.99(11) . . ?
C1 P1 Rh1 119.84(17) . . ?
C7 P1 Rh1 119.20(15) . . ?
N2 P2 C13 94.7(4) . . ?
N2' P2 C13 100.4(13) . . ?
N2 P2 C22 115.9(4) . . ?
N2' P2 C22 112.0(16) . . ?
C13 P2 C22 116.7(3) . . ?
N2 P2 C16 115.5(5) . . ?
N2' P2 C16 114(2) . . ?
C13 P2 C16 112.1(2) . . ?
C22 P2 C16 102.6(2) . . ?
N2 P2 Rh1 49.2(3) . . ?
N2' P2 Rh1 54.9(13) . . ?
C13 P2 Rh1 45.50(16) . . ?
C22 P2 Rh1 130.58(18) . . ?
C16 P2 Rh1 126.72(16) . . ?
C28 N2 P2 128.5(6) . . ?
C28 N2 Rh1 134.5(6) . . ?
P2 N2 Rh1 97.0(4) . . ?
C33 C28 N2 119.8(8) . . ?
C33 C28 C29 119.0(8) . . ?
N2 C28 C29 121.2(7) . . ?
C28 C29 C30 118.1(9) . . ?
C28 C29 H29 120.9 . . ?
C30 C29 H29 120.9 . . ?
C31 C30 C29 121.1(10) . . ?
C31 C30 H30 119.5 . . ?
C29 C30 H30 119.5 . . ?
C30 C31 C32 119.1(10) . . ?
C30 C31 C34 119.5(13) . . ?
C32 C31 C34 121.5(11) . . ?
C31 C32 C33 120.9(10) . . ?
C31 C32 H32 119.6 . . ?
C33 C32 H32 119.5 . . ?
C32 C33 C28 120.9(10) . . ?
C32 C33 H33 119.5 . . ?
C28 C33 H33 119.5 . . ?
C31 C34 H34A 109.5 . . ?
C31 C34 H34B 109.5 . . ?
H34A C34 H34B 109.5 . . ?
C31 C34 H34C 109.5 . . ?
H34A C34 H34C 109.5 . . ?
H34B C34 H34C 109.5 . . ?
C28' N2' P2 138.3(19) . . ?
C28' N2' Rh1 129(2) . . ?
P2 N2' Rh1 91.0(13) . . ?
N2' C28' C33' 120.3(15) . . ?
N2' C28' C29' 120.6(17) . . ?
C33' C28' C29' 115.0(15) . . ?
C28' C29' C30' 119.7(15) . . ?
C28' C29' H29' 120.2 . . ?
C30' C29' H29' 120.2 . . ?
C31' C30' C29' 121.5(15) . . ?
C31' C30' H30' 119.2 . . ?
C29' C30' H30' 119.2 . . ?
C30' C31' C32' 117.2(15) . . ?
C30' C31' C34' 119.2(18) . . ?
C32' C31' C34' 123.6(17) . . ?
C31' C32' C33' 121.6(16) . . ?
C31' C32' H32' 119.2 . . ?
C33' C32' H32' 119.2 . . ?
C32' C33' C28' 122.3(14) . . ?
C32' C33' H33' 118.9 . . ?
C28' C33' H33' 118.9 . . ?
C31' C34' H34D 109.5 . . ?
C31' C34' H34E 109.5 . . ?
H34D C34' H34E 109.5 . . ?
C31' C34' H34F 109.5 . . ?
H34D C34' H34F 109.5 . . ?
H34E C34' H34F 109.5 . . ?
N1 P3 C35 106.0(3) . . ?
N1 P3 C41 105.1(2) . . ?
C35 P3 C41 98.4(2) . . ?
N1 P3 Rh1 101.35(15) . . ?
C35 P3 Rh1 120.0(2) . . ?
C41 P3 Rh1 124.21(18) . . ?
C14 O1 P1 116.1(3) . . ?
C52 N1 P3 118.0(3) . . ?
C52 N1 H1 114(3) . . ?
P3 N1 H1 127(3) . . ?
C6 C1 C2 111.3(4) . . ?
C6 C1 P1 116.0(3) . . ?
C2 C1 P1 115.0(3) . . ?
C6 C1 H1A 104.3 . . ?
C2 C1 H1A 104.3 . . ?
P1 C1 H1A 104.3 . . ?
C1 C2 C3 110.1(4) . . ?
C1 C2 H2A 109.6 . . ?
C3 C2 H2A 109.6 . . ?
C1 C2 H2B 109.6 . . ?
C3 C2 H2B 109.6 . . ?
H2A C2 H2B 108.2 . . ?
C4 C3 C2 112.1(5) . . ?
C4 C3 H3A 109.2 . . ?
C2 C3 H3A 109.2 . . ?
C4 C3 H3B 109.2 . . ?
C2 C3 H3B 109.2 . . ?
H3A C3 H3B 107.9 . . ?
C3 C4 C5 112.2(4) . . ?
C3 C4 H4A 109.2 . . ?
C5 C4 H4A 109.2 . . ?
C3 C4 H4B 109.2 . . ?
C5 C4 H4B 109.2 . . ?
H4A C4 H4B 107.9 . . ?
C4 C5 C6 111.0(4) . . ?
C4 C5 H5A 109.4 . . ?
C6 C5 H5A 109.4 . . ?
C4 C5 H5B 109.4 . . ?
C6 C5 H5B 109.4 . . ?
H5A C5 H5B 108.0 . . ?
C1 C6 C5 109.4(5) . . ?
C1 C6 H6A 109.8 . . ?
C5 C6 H6A 109.8 . . ?
C1 C6 H6B 109.8 . . ?
C5 C6 H6B 109.8 . . ?
H6A C6 H6B 108.2 . . ?
C12 C7 C8 110.8(4) . . ?
C12 C7 P1 116.0(3) . . ?
C8 C7 P1 113.2(3) . . ?
C12 C7 H7 105.3 . . ?
C8 C7 H7 105.3 . . ?
P1 C7 H7 105.3 . . ?
C9 C8 C7 110.1(4) . . ?
C9 C8 H8A 109.6 . . ?
C7 C8 H8A 109.6 . . ?
C9 C8 H8B 109.6 . . ?
C7 C8 H8B 109.6 . . ?
H8A C8 H8B 108.2 . . ?
C8 C9 C10 111.4(4) . . ?
C8 C9 H9A 109.3 . . ?
C10 C9 H9A 109.3 . . ?
C8 C9 H9B 109.3 . . ?
C10 C9 H9B 109.3 . . ?
H9A C9 H9B 108.0 . . ?
C11 C10 C9 111.2(4) . . ?
C11 C10 H10A 109.4 . . ?
C9 C10 H10A 109.4 . . ?
C11 C10 H10B 109.4 . . ?
C9 C10 H10B 109.4 . . ?
H10A C10 H10B 108.0 . . ?
C10 C11 C12 112.0(5) . . ?
C10 C11 H11A 109.2 . . ?
C12 C11 H11A 109.2 . . ?
C10 C11 H11B 109.2 . . ?
C12 C11 H11B 109.2 . . ?
H11A C11 H11B 107.9 . . ?
C7 C12 C11 109.8(4) . . ?
C7 C12 H12A 109.7 . . ?
C11 C12 H12A 109.7 . . ?
C7 C12 H12B 109.7 . . ?
C11 C12 H12B 109.7 . . ?
H12A C12 H12B 108.2 . . ?
C14 C13 P2 139.8(4) . . ?
C14 C13 Rh1 123.3(3) . . ?
P2 C13 Rh1 96.9(2) . . ?
C13 C14 O1 116.8(4) . . ?
C13 C14 C15 132.0(4) . . ?
O1 C14 C15 111.2(4) . . ?
C14 C15 H15A 109.5 . . ?
C14 C15 H15B 109.5 . . ?
H15A C15 H15B 109.5 . . ?
C14 C15 H15C 109.5 . . ?
H15A C15 H15C 109.5 . . ?
H15B C15 H15C 109.5 . . ?
C21 C16 C17 118.7(5) . . ?
C21 C16 P2 121.5(5) . . ?
C17 C16 P2 119.8(4) . . ?
C18 C17 C16 120.6(6) . . ?
C18 C17 H17 119.7 . . ?
C16 C17 H17 119.7 . . ?
C19 C18 C17 120.4(7) . . ?
C19 C18 H18 119.8 . . ?
C17 C18 H18 119.8 . . ?
C18 C19 C20 120.4(6) . . ?
C18 C19 H19 119.8 . . ?
C20 C19 H19 119.8 . . ?
C19 C20 C21 120.6(6) . . ?
C19 C20 H20 119.7 . . ?
C21 C20 H20 119.7 . . ?
C16 C21 C20 119.2(6) . . ?
C16 C21 H21 120.4 . . ?
C20 C21 H21 120.4 . . ?
C27 C22 C23 119.7(5) . . ?
C27 C22 P2 121.5(4) . . ?
C23 C22 P2 118.5(5) . . ?
C24 C23 C22 120.9(7) . . ?
C24 C23 H23 119.6 . . ?
C22 C23 H23 119.6 . . ?
C23 C24 C25 119.1(6) . . ?
C23 C24 H24 120.5 . . ?
C25 C24 H24 120.5 . . ?
C24 C25 C26 121.5(6) . . ?
C24 C25 H25 119.2 . . ?
C26 C25 H25 119.2 . . ?
C25 C26 C27 119.4(7) . . ?
C25 C26 H26 120.3 . . ?
C27 C26 H26 120.3 . . ?
C22 C27 C26 119.4(6) . . ?
C22 C27 H27 120.3 . . ?
C26 C27 H27 120.3 . . ?
C36 C35 C40 119.1(6) . . ?
C36 C35 P3 121.7(5) . . ?
C40 C35 P3 119.1(5) . . ?
C37 C36 C35 120.8(7) . . ?
C37 C36 H36 119.6 . . ?
C35 C36 H36 119.6 . . ?
C36 C37 C38 119.6(8) . . ?
C36 C37 H37 120.2 . . ?
C38 C37 H37 120.2 . . ?
C39 C38 C37 120.8(7) . . ?
C39 C38 H38 119.6 . . ?
C37 C38 H38 119.6 . . ?
C38 C39 C40 119.1(8) . . ?
C38 C39 H39 120.4 . . ?
C40 C39 H39 120.4 . . ?
C35 C40 C39 120.4(7) . . ?
C35 C40 H40 119.8 . . ?
C39 C40 H40 119.8 . . ?
C46 C41 C42 118.6(5) . . ?
C46 C41 P3 118.0(4) . . ?
C42 C41 P3 123.3(4) . . ?
C41 C42 C43 120.7(6) . . ?
C41 C42 H42 119.7 . . ?
C43 C42 H42 119.7 . . ?
C44 C43 C42 120.1(6) . . ?
C44 C43 H43 120.0 . . ?
C42 C43 H43 120.0 . . ?
C45 C44 C43 119.6(6) . . ?
C45 C44 H44 120.2 . . ?
C43 C44 H44 120.2 . . ?
C44 C45 C46 120.4(7) . . ?
C44 C45 H45 119.8 . . ?
C46 C45 H45 119.8 . . ?
C41 C46 C45 120.6(6) . . ?
C41 C46 H46 119.7 . . ?
C45 C46 H46 119.7 . . ?
C48 C47 C52 117.1(4) . . ?
C48 C47 Rh1 124.3(3) . . ?
C52 C47 Rh1 118.5(3) . . ?
C47 C48 C49 123.6(4) . . ?
C47 C48 H48 118.2 . . ?
C49 C48 H48 118.2 . . ?
C50 C49 C48 117.5(4) . . ?
C50 C49 C53 122.1(4) . . ?
C48 C49 C53 120.4(4) . . ?
C49 C50 C51 120.5(4) . . ?
C49 C50 H50 119.7 . . ?
C51 C50 H50 119.7 . . ?
C52 C51 C50 120.8(4) . . ?
C52 C51 H51 119.6 . . ?
C50 C51 H51 119.6 . . ?
C51 C52 N1 120.5(4) . . ?
C51 C52 C47 120.5(4) . . ?
N1 C52 C47 118.9(4) . . ?
C49 C53 H53A 109.5 . . ?
C49 C53 H53B 109.5 . . ?
H53A C53 H53B 109.5 . . ?
C49 C53 H53C 109.5 . . ?
H53A C53 H53C 109.5 . . ?
H53B C53 H53C 109.5 . . ?

loop_
_geom_bond_atom_site_label_1
_geom_bond_atom_site_label_2
_geom_bond_distance
_geom_bond_site_symmetry_2
_geom_bond_publ_flag
I1 Rh1 2.8245(4) . ?
Rh1 C47 2.045(4) . ?
Rh1 C13 2.049(5) . ?
Rh1 N2 2.177(9) . ?
Rh1 P1 2.2407(12) . ?
Rh1 P3 2.3303(13) . ?
Rh1 N2' 2.34(4) . ?
Rh1 P2 2.8528(12) . ?
P1 O1 1.670(3) . ?
P1 C1 1.833(5) . ?
P1 C7 1.836(4) . ?
P2 N2 1.599(5) . ?
P2 N2' 1.600(10) . ?
P2 C13 1.753(5) . ?
P2 C22 1.799(5) . ?
P2 C16 1.823(5) . ?
N2 C28 1.395(9) . ?
C28 C33 1.390(10) . ?
C28 C29 1.409(12) . ?
C29 C30 1.434(11) . ?
C29 H29 0.9500 . ?
C30 C31 1.372(15) . ?
C30 H30 0.9500 . ?
C31 C32 1.380(17) . ?
C31 C34 1.558(15) . ?
C32 C33 1.386(13) . ?
C32 H32 0.9500 . ?
C33 H33 0.9500 . ?
C34 H34A 0.9800 . ?
C34 H34B 0.9800 . ?
C34 H34C 0.9800 . ?
N2' C28' 1.394(11) . ?
C28' C33' 1.402(13) . ?
C28' C29' 1.416(15) . ?
C29' C30' 1.433(14) . ?
C29' H29' 0.9500 . ?
C30' C31' 1.373(17) . ?
C30' H30' 0.9500 . ?
C31' C32' 1.38(2) . ?
C31' C34' 1.560(17) . ?
C32' C33' 1.391(15) . ?
C32' H32' 0.9500 . ?
C33' H33' 0.9500 . ?
C34' H34D 0.9800 . ?
C34' H34E 0.9800 . ?
C34' H34F 0.9800 . ?
P3 N1 1.672(4) . ?
P3 C35 1.829(6) . ?
P3 C41 1.837(5) . ?
O1 C14 1.403(5) . ?
N1 C52 1.412(6) . ?
N1 H1 0.875(10) . ?
C1 C6 1.515(7) . ?
C1 C2 1.521(6) . ?
C1 H1A 1.0000 . ?
C2 C3 1.528(7) . ?
C2 H2A 0.9900 . ?
C2 H2B 0.9900 . ?
C3 C4 1.502(8) . ?
C3 H3A 0.9900 . ?
C3 H3B 0.9900 . ?
C4 C5 1.520(7) . ?
C4 H4A 0.9900 . ?
C4 H4B 0.9900 . ?
C5 C6 1.528(7) . ?
C5 H5A 0.9900 . ?
C5 H5B 0.9900 . ?
C6 H6A 0.9900 . ?
C6 H6B 0.9900 . ?
C7 C12 1.526(7) . ?
C7 C8 1.534(6) . ?
C7 H7 1.0000 . ?
C8 C9 1.519(7) . ?
C8 H8A 0.9900 . ?
C8 H8B 0.9900 . ?
C9 C10 1.521(8) . ?
C9 H9A 0.9900 . ?
C9 H9B 0.9900 . ?
C10 C11 1.521(8) . ?
C10 H10A 0.9900 . ?
C10 H10B 0.9900 . ?
C11 C12 1.533(7) . ?
C11 H11A 0.9900 . ?
C11 H11B 0.9900 . ?
C12 H12A 0.9900 . ?
C12 H12B 0.9900 . ?
C13 C14 1.305(7) . ?
C14 C15 1.489(7) . ?
C15 H15A 0.9800 . ?
C15 H15B 0.9800 . ?
C15 H15C 0.9800 . ?
C16 C21 1.376(8) . ?
C16 C17 1.388(9) . ?
C17 C18 1.386(8) . ?
C17 H17 0.9500 . ?
C18 C19 1.349(9) . ?
C18 H18 0.9500 . ?
C19 C20 1.349(9) . ?
C19 H19 0.9500 . ?
C20 C21 1.417(8) . ?
C20 H20 0.9500 . ?
C21 H21 0.9500 . ?
C22 C27 1.379(8) . ?
C22 C23 1.417(8) . ?
C23 C24 1.356(8) . ?
C23 H23 0.9500 . ?
C24 C25 1.381(10) . ?
C24 H24 0.9500 . ?
C25 C26 1.390(10) . ?
C25 H25 0.9500 . ?
C26 C27 1.396(8) . ?
C26 H26 0.9500 . ?
C27 H27 0.9500 . ?
C35 C36 1.381(9) . ?
C35 C40 1.389(9) . ?
C36 C37 1.374(10) . ?
C36 H36 0.9500 . ?
C37 C38 1.383(12) . ?
C37 H37 0.9500 . ?
C38 C39 1.374(12) . ?
C38 H38 0.9500 . ?
C39 C40 1.395(10) . ?
C39 H39 0.9500 . ?
C40 H40 0.9500 . ?
C41 C46 1.381(8) . ?
C41 C42 1.381(7) . ?
C42 C43 1.399(7) . ?
C42 H42 0.9500 . ?
C43 C44 1.374(10) . ?
C43 H43 0.9500 . ?
C44 C45 1.371(10) . ?
C44 H44 0.9500 . ?
C45 C46 1.394(8) . ?
C45 H45 0.9500 . ?
C46 H46 0.9500 . ?
C47 C48 1.385(6) . ?
C47 C52 1.413(6) . ?
C48 C49 1.400(6) . ?
C48 H48 0.9500 . ?
C49 C50 1.389(6) . ?
C49 C53 1.507(6) . ?
C50 C51 1.393(7) . ?
C50 H50 0.9500 . ?
C51 C52 1.377(6) . ?
C51 H51 0.9500 . ?
C53 H53A 0.9800 . ?
C53 H53B 0.9800 . ?
C53 H53C 0.9800 . ?

loop_
_geom_torsion_atom_site_label_1
_geom_torsion_atom_site_label_2
_geom_torsion_atom_site_label_3
_geom_torsion_atom_site_label_4
_geom_torsion
_geom_torsion_site_symmetry_1
_geom_torsion_site_symmetry_2
_geom_torsion_site_symmetry_3
_geom_torsion_site_symmetry_4
_geom_torsion_publ_flag
C13 P2 N2 C28 -179.8(10) . . . . ?
C22 P2 N2 C28 -57.0(12) . . . . ?
C16 P2 N2 C28 63.0(11) . . . . ?
Rh1 P2 N2 C28 -179(100) . . . . ?
C13 P2 N2 Rh1 -0.4(5) . . . . ?
C22 P2 N2 Rh1 122.4(4) . . . . ?
C16 P2 N2 Rh1 -117.6(4) . . . . ?
P2 N2 C28 C33 -117.8(13) . . . . ?
Rh1 N2 C28 C33 62.9(15) . . . . ?
P2 N2 C28 C29 64.0(15) . . . . ?
Rh1 N2 C28 C29 -115.2(13) . . . . ?
C33 C28 C29 C30 -5.9(16) . . . . ?
N2 C28 C29 C30 172.3(9) . . . . ?
C28 C29 C30 C31 -2.4(16) . . . . ?
C29 C30 C31 C32 9.2(17) . . . . ?
C29 C30 C31 C34 -169.4(10) . . . . ?
C30 C31 C32 C33 -7.7(17) . . . . ?
C34 C31 C32 C33 170.9(10) . . . . ?
C31 C32 C33 C28 -0.7(16) . . . . ?
N2 C28 C33 C32 -170.8(9) . . . . ?
C29 C28 C33 C32 7.5(16) . . . . ?
C13 P2 N2' C28' -165(5) . . . . ?
C22 P2 N2' C28' -40(5) . . . . ?
C16 P2 N2' C28' 75(5) . . . . ?
Rh1 P2 N2' C28' -165(6) . . . . ?
C13 P2 N2' Rh1 0.4(18) . . . . ?
C22 P2 N2' Rh1 125.0(9) . . . . ?
C16 P2 N2' Rh1 -119.4(13) . . . . ?
P2 N2' C28' C33' -137(6) . . . . ?
Rh1 N2' C28' C33' 62(5) . . . . ?
P2 N2' C28' C29' 66(7) . . . . ?
Rh1 N2' C28' C29' -94(5) . . . . ?
N2' C28' C29' C30' 174(4) . . . . ?
C33' C28' C29' C30' 17(6) . . . . ?
C28' C29' C30' C31' -16(7) . . . . ?
C29' C30' C31' C32' 11(7) . . . . ?
C29' C30' C31' C34' -169(4) . . . . ?
C30' C31' C32' C33' -9(7) . . . . ?
C34' C31' C32' C33' 171(4) . . . . ?
C31' C32' C33' C28' 11(7) . . . . ?
N2' C28' C33' C32' -172(4) . . . . ?
C29' C28' C33' C32' -15(7) . . . . ?
C1 P1 O1 C14 123.2(3) . . . . ?
C7 P1 O1 C14 -124.7(3) . . . . ?
Rh1 P1 O1 C14 -1.2(3) . . . . ?
C35 P3 N1 C52 -118.4(4) . . . . ?
C41 P3 N1 C52 138.0(4) . . . . ?
Rh1 P3 N1 C52 7.6(4) . . . . ?
O1 P1 C1 C6 21.5(4) . . . . ?
C7 P1 C1 C6 -82.6(4) . . . . ?
Rh1 P1 C1 C6 134.1(3) . . . . ?
O1 P1 C1 C2 153.8(4) . . . . ?
C7 P1 C1 C2 49.8(5) . . . . ?
Rh1 P1 C1 C2 -93.5(4) . . . . ?
C6 C1 C2 C3 -57.5(6) . . . . ?
P1 C1 C2 C3 167.9(4) . . . . ?
C1 C2 C3 C4 54.0(6) . . . . ?
C2 C3 C4 C5 -53.1(7) . . . . ?
C3 C4 C5 C6 54.6(7) . . . . ?
C2 C1 C6 C5 59.2(5) . . . . ?
P1 C1 C6 C5 -166.7(3) . . . . ?
C4 C5 C6 C1 -57.0(6) . . . . ?
O1 P1 C7 C12 -51.3(4) . . . . ?
C1 P1 C7 C12 53.1(4) . . . . ?
Rh1 P1 C7 C12 -163.3(3) . . . . ?
O1 P1 C7 C8 179.0(3) . . . . ?
C1 P1 C7 C8 -76.5(4) . . . . ?
Rh1 P1 C7 C8 67.0(3) . . . . ?
C12 C7 C8 C9 58.5(5) . . . . ?
P1 C7 C8 C9 -169.2(3) . . . . ?
C7 C8 C9 C10 -56.9(6) . . . . ?
C8 C9 C10 C11 55.0(6) . . . . ?
C9 C10 C11 C12 -54.5(6) . . . . ?
C8 C7 C12 C11 -57.5(5) . . . . ?
P1 C7 C12 C11 171.7(3) . . . . ?
C10 C11 C12 C7 55.7(6) . . . . ?
N2 P2 C13 C14 -180(100) . . . . ?
N2' P2 C13 C14 180(100) . . . . ?
C22 P2 C13 C14 58.3(6) . . . . ?
C16 P2 C13 C14 -59.6(6) . . . . ?
Rh1 P2 C13 C14 -180(100) . . . . ?
N2 P2 C13 Rh1 0.4(5) . . . . ?
N2' P2 C13 Rh1 0(2) . . . . ?
C22 P2 C13 Rh1 -121.8(2) . . . . ?
C16 P2 C13 Rh1 120.4(2) . . . . ?
P2 C13 C14 O1 173.7(4) . . . . ?
Rh1 C13 C14 O1 -6.3(6) . . . . ?
P2 C13 C14 C15 -8.5(9) . . . . ?
Rh1 C13 C14 C15 171.5(4) . . . . ?
P1 O1 C14 C13 4.6(5) . . . . ?
P1 O1 C14 C15 -173.7(3) . . . . ?
N2 P2 C16 C21 -26.5(6) . . . . ?
N2' P2 C16 C21 -20.5(14) . . . . ?
C13 P2 C16 C21 -133.5(4) . . . . ?
C22 P2 C16 C21 100.5(5) . . . . ?
Rh1 P2 C16 C21 -83.3(5) . . . . ?
N2 P2 C16 C17 152.7(5) . . . . ?
N2' P2 C16 C17 158.6(14) . . . . ?
C13 P2 C16 C17 45.7(5) . . . . ?
C22 P2 C16 C17 -80.3(5) . . . . ?
Rh1 P2 C16 C17 95.8(5) . . . . ?
C21 C16 C17 C18 -0.3(9) . . . . ?
P2 C16 C17 C18 -179.5(5) . . . . ?
C16 C17 C18 C19 -1.2(11) . . . . ?
C17 C18 C19 C20 0.9(10) . . . . ?
C18 C19 C20 C21 0.7(10) . . . . ?
C17 C16 C21 C20 1.9(8) . . . . ?
P2 C16 C21 C20 -179.0(4) . . . . ?
C19 C20 C21 C16 -2.1(9) . . . . ?
N2 P2 C22 C27 -93.6(7) . . . . ?
N2' P2 C22 C27 -98(2) . . . . ?
C13 P2 C22 C27 16.7(6) . . . . ?
C16 P2 C22 C27 139.6(5) . . . . ?
Rh1 P2 C22 C27 -36.3(6) . . . . ?
N2 P2 C22 C23 80.1(7) . . . . ?
N2' P2 C22 C23 75(2) . . . . ?
C13 P2 C22 C23 -169.6(4) . . . . ?
C16 P2 C22 C23 -46.7(5) . . . . ?
Rh1 P2 C22 C23 137.4(4) . . . . ?
C27 C22 C23 C24 -1.0(10) . . . . ?
P2 C22 C23 C24 -174.8(5) . . . . ?
C22 C23 C24 C25 -1.1(11) . . . . ?
C23 C24 C25 C26 2.4(11) . . . . ?
C24 C25 C26 C27 -1.5(11) . . . . ?
C23 C22 C27 C26 1.9(9) . . . . ?
P2 C22 C27 C26 175.5(5) . . . . ?
C25 C26 C27 C22 -0.7(10) . . . . ?
N1 P3 C35 C36 148.0(5) . . . . ?
C41 P3 C35 C36 -103.6(6) . . . . ?
Rh1 P3 C35 C36 34.2(6) . . . . ?
N1 P3 C35 C40 -34.2(6) . . . . ?
C41 P3 C35 C40 74.2(6) . . . . ?
Rh1 P3 C35 C40 -147.9(5) . . . . ?
C40 C35 C36 C37 0.5(11) . . . . ?
P3 C35 C36 C37 178.3(6) . . . . ?
C35 C36 C37 C38 -0.8(13) . . . . ?
C36 C37 C38 C39 1.5(15) . . . . ?
C37 C38 C39 C40 -1.8(15) . . . . ?
C36 C35 C40 C39 -0.8(11) . . . . ?
P3 C35 C40 C39 -178.7(6) . . . . ?
C38 C39 C40 C35 1.5(13) . . . . ?
N1 P3 C41 C46 175.6(5) . . . . ?
C35 P3 C41 C46 66.4(5) . . . . ?
Rh1 P3 C41 C46 -69.0(5) . . . . ?
N1 P3 C41 C42 -3.3(5) . . . . ?
C35 P3 C41 C42 -112.5(5) . . . . ?
Rh1 P3 C41 C42 112.2(5) . . . . ?
C46 C41 C42 C43 -2.8(9) . . . . ?
P3 C41 C42 C43 176.0(4) . . . . ?
C41 C42 C43 C44 2.2(9) . . . . ?
C42 C43 C44 C45 -1.0(11) . . . . ?
C43 C44 C45 C46 0.4(12) . . . . ?
C42 C41 C46 C45 2.2(10) . . . . ?
P3 C41 C46 C45 -176.7(6) . . . . ?
C44 C45 C46 C41 -1.0(12) . . . . ?
C52 C47 C48 C49 -0.5(6) . . . . ?
Rh1 C47 C48 C49 174.9(3) . . . . ?
C47 C48 C49 C50 0.7(6) . . . . ?
C47 C48 C49 C53 -178.1(4) . . . . ?
C48 C49 C50 C51 -0.3(6) . . . . ?
C53 C49 C50 C51 178.5(4) . . . . ?
C49 C50 C51 C52 -0.2(7) . . . . ?
C50 C51 C52 N1 -179.9(4) . . . . ?
C50 C51 C52 C47 0.4(7) . . . . ?
P3 N1 C52 C51 171.6(4) . . . . ?
P3 N1 C52 C47 -8.7(6) . . . . ?
C48 C47 C52 C51 0.0(6) . . . . ?
Rh1 C47 C52 C51 -175.7(3) . . . . ?
C48 C47 C52 N1 -179.8(4) . . . . ?
Rh1 C47 C52 N1 4.6(6) . . . . ?
